data_7246229
loop_
_publ_author_name
'Li, Xin'
'Zarganes-Tzitzikas, Tryfon'
'Kurpiewska, Katarzyna'
'D\"omling, Alexander'

_publ_section_title
;
 Amenamevir by Ugi-4CR
;
_journal_issue 4
_journal_name_full 'Green Chemistry'
_journal_page_first 1322
_journal_page_last 1325
_journal_paper_doi 10.1039/D2GC04869H
_journal_volume 25
_journal_year 2023
_chemical_formula_moiety 'C9 H5 N3 O'
_chemical_formula_sum 'C9 H5 N3 O'
_chemical_formula_weight 171.16
_space_group_IT_number 14
_space_group_name_Hall '-P 2yn'
_space_group_name_H-M_alt 'P 1 21/n 1'
_symmetry_cell_setting monoclinic
_symmetry_Int_Tables_number 14
_symmetry_space_group_name_Hall '-P 2yn'
_symmetry_space_group_name_H-M 'P 1 21/n 1'
_atom_sites_solution_hydrogens geom
_audit_creation_date 2022-10-18T13:54:21-00:00
_audit_creation_method 'WinGX routine CIF_UPDATE'
_audit_update_record
;
2022-10-18 deposited with the CCDC.	2023-01-31 downloaded from the CCDC.
;
_cell_angle_alpha 90
_cell_angle_beta 91.706(3)
_cell_angle_gamma 90
_cell_formula_units_Z 4
_cell_length_a 3.72520(10)
_cell_length_b 11.5014(4)
_cell_length_c 18.9837(6)
_cell_measurement_reflns_used 5430
_cell_measurement_temperature 100(2)
_cell_measurement_theta_max 78.9910
_cell_measurement_theta_min 4.4660
_cell_volume 813.00(4)
_computing_structure_refinement 'SHELXL-2018/3 (Sheldrick, 2018)'
_computing_structure_solution 'SHELXT 2014/4 (Sheldrick, 2014)'
_diffrn_ambient_environment N~2~
_diffrn_ambient_temperature 100.00(10)
_diffrn_detector 'Hybrid Pixel Array Detector'
_diffrn_detector_area_resol_mean 10.0000
_diffrn_detector_type HyPix
_diffrn_measured_fraction_theta_full 1
_diffrn_measured_fraction_theta_max 0.979
_diffrn_measurement_device 'four-circle diffractometer'
_diffrn_measurement_device_type 'XtaLAB Synergy, Dualflex, HyPix'
_diffrn_radiation_monochromator mirror
_diffrn_radiation_probe x-ray
_diffrn_radiation_type 'Cu K\a'
_diffrn_radiation_wavelength 1.54184
_diffrn_reflns_av_R_equivalents 0.0444
_diffrn_reflns_av_sigmaI/netI 0.0594
_diffrn_reflns_Laue_measured_fraction_full 1
_diffrn_reflns_Laue_measured_fraction_max 0.979
_diffrn_reflns_limit_h_max 4
_diffrn_reflns_limit_h_min -4
_diffrn_reflns_limit_k_max 14
_diffrn_reflns_limit_k_min -14
_diffrn_reflns_limit_l_max 22
_diffrn_reflns_limit_l_min -24
_diffrn_reflns_number 8694
_diffrn_reflns_point_group_measured_fraction_full 1
_diffrn_reflns_point_group_measured_fraction_max 0.979
_diffrn_reflns_theta_full 67.684
_diffrn_reflns_theta_max 80.61
_diffrn_reflns_theta_min 4.495
_diffrn_source 'micro-focus sealed X-ray tube'
_diffrn_source_type 'PhotonJet (Cu) X-ray Source'
_exptl_absorpt_coefficient_mu 0.805
_exptl_absorpt_correction_T_max 1.00000
_exptl_absorpt_correction_T_min 0.56981
_exptl_absorpt_correction_type multi-scan
_exptl_absorpt_process_details
;
CrysAlisPro 1.171.41.122a (Rigaku Oxford Diffraction, 2021)
Empirical absorption correction using spherical harmonics,
implemented in SCALE3 ABSPACK scaling algorithm.
;
_exptl_crystal_colour orange
_exptl_crystal_density_diffrn 1.398
_exptl_crystal_description plate
_exptl_crystal_F_000 352
_exptl_crystal_size_max 0.25
_exptl_crystal_size_mid 0.1
_exptl_crystal_size_min 0.1
_refine_diff_density_max 0.29
_refine_diff_density_min -0.207
_refine_diff_density_rms 0.045
_refine_ls_extinction_coef 0.0033(8)
_refine_ls_extinction_expression Fc^*^=kFc[1+0.001xFc^2^\l^3^/sin(2\q)]^-1/4^
_refine_ls_extinction_method 'SHELXL-2018/3 (Sheldrick 2018)'
_refine_ls_goodness_of_fit_ref 1.083
_refine_ls_hydrogen_treatment constr
_refine_ls_matrix_type full
_refine_ls_number_parameters 119
_refine_ls_number_reflns 1753
_refine_ls_number_restraints 0
_refine_ls_restrained_S_all 1.083
_refine_ls_R_factor_all 0.0404
_refine_ls_R_factor_gt 0.0362
_refine_ls_shift/su_max 0.001
_refine_ls_shift/su_mean 0
_refine_ls_structure_factor_coef Fsqd
_refine_ls_weighting_details 'w=1/[\s^2^(Fo^2^)+(0.0545P)^2^+0.2090P] where P=(Fo^2^+2Fc^2^)/3'
_refine_ls_weighting_scheme calc
_refine_ls_wR_factor_gt 0.1008
_refine_ls_wR_factor_ref 0.104
_reflns_Friedel_coverage 0
_reflns_number_gt 1597
_reflns_number_total 1753
_reflns_threshold_expression 'I > 2\s(I)'
_cod_data_source_file d2gc04869h2.cif
_cod_data_source_block tz3_1_auto
_cod_depositor_comments 'Adding full bibliography for 7246229--7246230.cif.'
_cod_original_sg_symbol_H-M 'P 21/n'
_cod_database_code 7246229
_cell_oxdiff_length_a 3.7252(2)
_cell_oxdiff_length_b 11.4966(5)
_cell_oxdiff_length_c 18.9920(6)
_cell_oxdiff_angle_alpha 89.971(3)
_cell_oxdiff_angle_beta 91.714(4)
_cell_oxdiff_angle_gamma 89.950(4)
_cell_oxdiff_volume 813.00(6)
_oxdiff_exptl_absorpt_empirical_full_min 0.474
_oxdiff_exptl_absorpt_empirical_full_max 1.805
_oxdiff_exptl_absorpt_empirical_details
;
Empirical correction (ABSPACK) includes:
- Absorption correction using spherical harmonics
- Frame scaling
;
_shelx_shelxl_version_number 2018/3

loop_
_symmetry_equiv_pos_as_xyz
'x, y, z'
'-x+1/2, y+1/2, -z+1/2'
'-x, -y, -z'
'x-1/2, -y-1/2, z-1/2'

loop_
_atom_site_label
_atom_site_type_symbol
_atom_site_fract_x
_atom_site_fract_y
_atom_site_fract_z
_atom_site_U_iso_or_equiv
_atom_site_adp_type
_atom_site_occupancy
_atom_site_site_symmetry_order
_atom_site_calc_flag
_atom_site_refinement_flags_posn
_atom_site_refinement_flags_adp
_atom_site_refinement_flags_occupancy
_atom_site_disorder_assembly
_atom_site_disorder_group
O10 O 0.6697(2) 0.67547(7) 0.67812(4) 0.0233(2) Uani 1 1 d . . . . .
N8 N 0.3564(3) 0.60025(8) 0.58862(5) 0.0219(2) Uani 1 1 d . . . . .
N11 N 0.6351(3) 0.55545(8) 0.69271(5) 0.0217(2) Uani 1 1 d . . . . .
N12 N 0.0696(3) 0.04551(8) 0.60483(5) 0.0239(2) Uani 1 1 d . . . . .
C7 C 0.4476(3) 0.51623(9) 0.63835(5) 0.0173(2) Uani 1 1 d . . . . .
C1 C 0.3485(3) 0.39342(9) 0.63038(5) 0.0171(2) Uani 1 1 d . . . . .
C2 C 0.4230(3) 0.31385(9) 0.68460(6) 0.0193(2) Uani 1 1 d . . . . .
H2 H 0.53492 0.339605 0.727425 0.023 Uiso 1 1 calc R U . . .
C6 C 0.1815(3) 0.35608(10) 0.56764(6) 0.0191(2) Uani 1 1 d . . . . .
H6 H 0.129555 0.410319 0.530991 0.023 Uiso 1 1 calc R U . . .
C4 C 0.1669(3) 0.16238(9) 0.61315(6) 0.0197(3) Uani 1 1 d . . . . .
C5 C 0.0912(3) 0.24009(9) 0.55865(6) 0.0203(3) Uani 1 1 d . . . . .
H5 H -0.020764 0.214062 0.515886 0.024 Uiso 1 1 calc R U . . .
C3 C 0.3342(3) 0.19778(10) 0.67610(6) 0.0206(3) Uani 1 1 d . . . . .
H3 H 0.386536 0.143238 0.712554 0.025 Uiso 1 1 calc R U . . .
C9 C 0.4990(3) 0.69232(10) 0.61624(6) 0.0230(3) Uani 1 1 d . . . . .
H9 H 0.483636 0.766393 0.594223 0.028 Uiso 1 1 calc R U . . .
C13 C -0.0134(4) -0.05108(11) 0.59837(8) 0.0330(3) Uani 1 1 d . . . . .

loop_
_atom_site_aniso_label
_atom_site_aniso_U_11
_atom_site_aniso_U_22
_atom_site_aniso_U_33
_atom_site_aniso_U_23
_atom_site_aniso_U_13
_atom_site_aniso_U_12
O10 0.0290(4) 0.0172(4) 0.0235(4) -0.0023(3) -0.0030(3) -0.0031(3)
N8 0.0246(5) 0.0184(5) 0.0224(5) 0.0021(3) -0.0033(4) -0.0014(3)
N11 0.0268(5) 0.0162(5) 0.0220(5) -0.0006(3) -0.0025(4) -0.0030(3)
N12 0.0249(5) 0.0190(5) 0.0278(5) -0.0013(4) -0.0009(4) -0.0010(4)
C7 0.0162(5) 0.0186(5) 0.0171(5) -0.0005(4) 0.0010(4) 0.0004(4)
C1 0.0156(5) 0.0177(5) 0.0180(5) -0.0007(4) 0.0006(4) 0.0002(4)
C2 0.0193(5) 0.0204(5) 0.0182(5) -0.0008(4) -0.0016(4) -0.0011(4)
C6 0.0202(5) 0.0186(5) 0.0185(5) -0.0002(4) -0.0013(4) 0.0008(4)
C4 0.0182(5) 0.0160(5) 0.0248(6) -0.0020(4) 0.0011(4) -0.0010(4)
C5 0.0205(5) 0.0205(5) 0.0197(5) -0.0029(4) -0.0022(4) -0.0005(4)
C3 0.0208(5) 0.0200(5) 0.0210(5) 0.0026(4) 0.0000(4) 0.0003(4)
C9 0.0257(6) 0.0194(5) 0.0238(6) 0.0007(4) -0.0022(4) -0.0007(4)
C13 0.0365(7) 0.0223(6) 0.0398(7) -0.0021(5) -0.0027(5) -0.0023(5)

loop_
_atom_type_symbol
_atom_type_description
_atom_type_scat_dispersion_real
_atom_type_scat_dispersion_imag
_atom_type_scat_source
C C 0.0181 0.0091 'International Tables Vol C Tables 4.2.6.8 and 6.1.1.4'
H H 0 0 'International Tables Vol C Tables 4.2.6.8 and 6.1.1.4'
N N 0.0311 0.018 'International Tables Vol C Tables 4.2.6.8 and 6.1.1.4'
O O 0.0492 0.0322 'International Tables Vol C Tables 4.2.6.8 and 6.1.1.4'

loop_
_geom_angle_atom_site_label_1
_geom_angle_atom_site_label_2
_geom_angle_atom_site_label_3
_geom_angle
_geom_angle_site_symmetry_1
_geom_angle_site_symmetry_3
_geom_angle_publ_flag
C9 O10 N11 105.70(8) . . ?
C9 N8 C7 101.88(10) . . ?
C7 N11 O10 103.38(8) . . ?
C13 N12 C4 179.37(13) . . ?
N11 C7 N8 114.27(10) . . ?
N11 C7 C1 122.69(10) . . ?
N8 C7 C1 123.03(9) . . ?
C6 C1 C2 120.03(10) . . ?
C6 C1 C7 119.29(9) . . ?
C2 C1 C7 120.68(9) . . ?
C3 C2 C1 120.26(10) . . ?
C5 C6 C1 120.14(10) . . ?
C5 C4 C3 121.77(10) . . ?
C5 C4 N12 119.18(10) . . ?
C3 C4 N12 119.04(10) . . ?
C6 C5 C4 118.99(10) . . ?
C2 C3 C4 118.80(10) . . ?
N8 C9 O10 114.77(10) . . ?

loop_
_geom_bond_atom_site_label_1
_geom_bond_atom_site_label_2
_geom_bond_distance
_geom_bond_site_symmetry_2
_geom_bond_publ_flag
O10 C9 1.3331(14) . ?
O10 N11 1.4145(12) . ?
N8 C9 1.2891(15) . ?
N8 C7 1.3862(14) . ?
N11 C7 1.3089(14) . ?
N12 C13 1.1586(17) . ?
N12 C4 1.3998(14) . ?
C7 C1 1.4667(14) . ?
C1 C6 1.3951(15) . ?
C1 C2 1.3989(15) . ?
C2 C3 1.3835(15) . ?
C6 C5 1.3850(15) . ?
C4 C5 1.3897(16) . ?
C4 C3 1.3922(16) . ?
